data_4514071
loop_
_publ_author_name
'Wang, Shoulei'
'Izquierdo, Javier'
'Rodr\'iguez-Escrich, Carles'
'Peric\`as, Miquel A.'

_publ_section_title
;
 Asymmetric [4 + 2] Annulation Reactions Catalyzed by a Robust,
 Immobilized Isothiourea
;
_journal_issue 4
_journal_name_full 'ACS Catalysis'
_journal_page_first 2780
_journal_paper_doi 10.1021/acscatal.7b00360
_journal_volume 7
_journal_year 2017
_chemical_absolute_configuration ad
_chemical_formula_sum 'C25 H19 Br N2 O2'
_chemical_formula_weight 459.33
_chemical_name_systematic
;
 ?
;
_space_group_IT_number 19
_space_group_name_Hall 'P 2ac 2ab'
_symmetry_cell_setting orthorhombic
_symmetry_space_group_name_Hall 'P 2ac 2ab'
_symmetry_space_group_name_H-M 'P 21 21 21'
_atom_sites_solution_hydrogens geom
_audit_creation_method SHELXL-2014
_cell_angle_alpha 90
_cell_angle_beta 90
_cell_angle_gamma 90
_cell_formula_units_Z 8
_cell_length_a 9.5611(8)
_cell_length_b 9.7674(7)
_cell_length_c 44.019(3)
_cell_measurement_reflns_used 9982
_cell_measurement_temperature 100(2)
_cell_measurement_theta_max 32.37
_cell_measurement_theta_min 2.18
_cell_volume 4110.8(5)
_computing_cell_refinement 'Bruker APEX2 v2014.9-0'
_computing_data_collection 'Bruker APEX2 v2014.9-0'
_computing_data_reduction 'Bruker SAINT V7.60A'
_computing_molecular_graphics 'Bruker SHELXTL'
_computing_publication_material 'Bruker SHELXTL'
_computing_structure_refinement 'SHELXL-2014 (Sheldrick, 2014)'
_computing_structure_solution Sir2011
_diffrn_ambient_temperature 100(2)
_diffrn_detector_area_resol_mean 512
_diffrn_detector_type '4K CCD area detector APEX II'
_diffrn_measured_fraction_theta_full 0.997
_diffrn_measured_fraction_theta_max 0.984
_diffrn_measurement_device_type 'APEX DUO Kappa 4-axis goniometer'
_diffrn_measurement_method
;
 Fullsphere data collection, phi and omega scans
;
_diffrn_measurement_specimen_support 'magnetic support with MicroMount'
_diffrn_radiation_monochromator 'Quazar MX Multilayer Optics'
_diffrn_radiation_type MoK\a
_diffrn_radiation_wavelength 0.71073
_diffrn_reflns_av_R_equivalents 0.0697
_diffrn_reflns_av_unetI/netI 0.0940
_diffrn_reflns_Laue_measured_fraction_full 0.997
_diffrn_reflns_Laue_measured_fraction_max 0.984
_diffrn_reflns_limit_h_max 10
_diffrn_reflns_limit_h_min -14
_diffrn_reflns_limit_k_max 9
_diffrn_reflns_limit_k_min -14
_diffrn_reflns_limit_l_max 23
_diffrn_reflns_limit_l_min -67
_diffrn_reflns_number 35588
_diffrn_reflns_point_group_measured_fraction_full 0.995
_diffrn_reflns_point_group_measured_fraction_max 0.959
_diffrn_reflns_theta_full 25.242
_diffrn_reflns_theta_max 33.139
_diffrn_reflns_theta_min 0.925
_diffrn_source 'Microfocus source E025 IuS'
_diffrn_source_current 0.6
_diffrn_source_power 50
_diffrn_source_size '0.2 mm x 0.2 mm fine focus'
_diffrn_source_type 'Bruker APEX DUO'
_exptl_absorpt_coefficient_mu 2.025
_exptl_absorpt_correction_T_max 0.906
_exptl_absorpt_correction_T_min 0.697
_exptl_absorpt_correction_type multi-scan
_exptl_absorpt_process_details
; 
 SADABS Version 2008/1 Bruker-Nonius
 Blessing, Acta Cryst. (1995) A51 33-38
;
_exptl_crystal_colour yellow
_exptl_crystal_density_diffrn 1.484
_exptl_crystal_description plate
_exptl_crystal_F_000 1872
_exptl_crystal_size_max 0.40
_exptl_crystal_size_mid 0.30
_exptl_crystal_size_min 0.05
_refine_diff_density_max 1.665
_refine_diff_density_min -1.038
_refine_diff_density_rms 0.108
_refine_ls_abs_structure_details
;
 Flack x determined using 4182 quotients [(I+)-(I-)]/[(I+)+(I-)]
 (Parsons, Flack and Wagner, Acta Cryst. B69 (2013) 249-259).
;
_refine_ls_abs_structure_Flack 0.002(7)
_refine_ls_extinction_method none
_refine_ls_goodness_of_fit_ref 1.033
_refine_ls_hydrogen_treatment constr
_refine_ls_matrix_type full
_refine_ls_number_parameters 543
_refine_ls_number_reflns 15002
_refine_ls_number_restraints 0
_refine_ls_restrained_S_all 1.033
_refine_ls_R_factor_all 0.0775
_refine_ls_R_factor_gt 0.0567
_refine_ls_shift/su_max 0.001
_refine_ls_shift/su_mean 0.000
_refine_ls_structure_factor_coef Fsqd
_refine_ls_weighting_details 'w=1/[\s^2^(Fo^2^)+(0.0747P)^2^] where P=(Fo^2^+2Fc^2^)/3'
_refine_ls_weighting_scheme calc
_refine_ls_wR_factor_gt 0.1386
_refine_ls_wR_factor_ref 0.1510
_reflns_Friedel_coverage 0.757
_reflns_Friedel_fraction_full 0.992
_reflns_Friedel_fraction_max 0.927
_reflns_number_gt 11717
_reflns_number_total 15002
_reflns_threshold_expression 'I > 2\s(I)'
_cod_data_source_file cs7b00360_si_005.cif
_cod_data_source_block mo_SW223_0m
_cod_depositor_comments
;
The following automatic conversions were performed:

'_symmetry_cell_setting' value 'Orthorhombic' changed to
'orthorhombic' according to
/home/data/users/saulius/crontab/automatic-downloads/rss-feeds/ACS/lib/dictionaries/cif_core.dic
dictionary named 'cif_core.dic' version 2.4.2 from 2011-04-26.

'_exptl_absorpt_correction_type' value 'Multi-scan' changed to
'multi-scan' according to
/home/data/users/saulius/crontab/automatic-downloads/rss-feeds/ACS/lib/dictionaries/cif_core.dic
dictionary named 'cif_core.dic' version 2.4.2 from 2011-04-26.

Automatic conversion script
Id: cif_fix_values 4973 2017-02-22 13:04:09Z antanas 

 Adding full bibliography for 4514071--4514072.cif.
;
_cod_original_sg_symbol_H-M P2(1)2(1)2(1)
_cod_database_code 4514071
_shelx_space_group_comment
;
The symmetry employed for this shelxl refinement is uniquely defined
by the following loop, which should always be used as a source of
symmetry information in preference to the above space-group names.
They are only intended as comments.
;
_shelx_estimated_absorpt_t_min 0.498
_shelx_estimated_absorpt_t_max 0.906
_shelxl_version_number 2014-3

loop_
_space_group_symop_operation_xyz
'x, y, z'
'-x+1/2, -y, z+1/2'
'-x, y+1/2, -z+1/2'
'x+1/2, -y+1/2, -z'

loop_
_atom_site_label
_atom_site_type_symbol
_atom_site_fract_x
_atom_site_fract_y
_atom_site_fract_z
_atom_site_U_iso_or_equiv
_atom_site_adp_type
_atom_site_occupancy
_atom_site_site_symmetry_order
_atom_site_calc_flag
_atom_site_refinement_flags_posn
_atom_site_refinement_flags_adp
Br1A Br 0.73822(6) 0.32431(5) 0.14773(2) 0.02850(12) Uani 1 1 d . .
Br1B Br 0.06380(5) 0.50248(4) 0.10308(2) 0.02126(10) Uani 1 1 d . .
C1A C 0.5293(4) 0.0013(4) -0.02102(8) 0.0156(6) Uani 1 1 d . .
C2A C 0.5440(4) 0.0598(4) 0.01098(8) 0.0154(7) Uani 1 1 d . .
H8A H 0.6072 0.1408 0.0090 0.018 Uiso 1 1 calc R U
C3A C 0.6161(4) -0.0373(4) 0.03464(8) 0.0139(7) Uani 1 1 d . .
H7A H 0.5492 -0.1115 0.0405 0.017 Uiso 1 1 calc R U
C4A C 0.7404(5) -0.1001(4) 0.01892(8) 0.0161(7) Uani 1 1 d . .
C5A C 0.8690(5) -0.1581(4) 0.02799(8) 0.0168(7) Uani 1 1 d . .
C6A C 0.7444(5) -0.1052(4) -0.01199(8) 0.0158(7) Uani 1 1 d . .
C7A C 0.4073(4) 0.1150(4) 0.02319(8) 0.0160(7) Uani 1 1 d . .
C8A C 0.2844(5) 0.0378(4) 0.02218(9) 0.0200(8) Uani 1 1 d . .
H18A H 0.2841 -0.0486 0.0123 0.024 Uiso 1 1 calc R U
C9A C 0.1622(5) 0.0866(5) 0.03559(10) 0.0231(9) Uani 1 1 d . .
H17A H 0.0781 0.0351 0.0343 0.028 Uiso 1 1 calc R U
C10A C 0.1644(5) 0.2132(5) 0.05103(10) 0.0242(9) Uani 1 1 d . .
H16A H 0.0818 0.2462 0.0606 0.029 Uiso 1 1 calc R U
C11A C 0.2857(5) 0.2892(4) 0.05235(9) 0.0220(9) Uani 1 1 d . .
H15A H 0.2872 0.3742 0.0629 0.026 Uiso 1 1 calc R U
C12A C 0.4063(5) 0.2404(4) 0.03815(9) 0.0181(8) Uani 1 1 d . .
H14A H 0.4893 0.2939 0.0387 0.022 Uiso 1 1 calc R U
C13A C 0.6533(4) 0.0464(4) 0.06287(8) 0.0154(7) Uani 1 1 d . .
C14A C 0.5884(5) 0.0205(4) 0.09044(8) 0.0199(8) Uani 1 1 d . .
H3A H 0.5247 -0.0538 0.0920 0.024 Uiso 1 1 calc R U
C15A C 0.6143(5) 0.1009(5) 0.11597(9) 0.0226(9) Uani 1 1 d . .
H2A H 0.5700 0.0811 0.1348 0.027 Uiso 1 1 calc R U
C16A C 0.7061(5) 0.2105(4) 0.11343(8) 0.0200(8) Uani 1 1 d . .
C17A C 0.7743(5) 0.2377(4) 0.08630(8) 0.0189(8) Uani 1 1 d . .
H6A H 0.8378 0.3122 0.0848 0.023 Uiso 1 1 calc R U
C18A C 0.7482(5) 0.1542(4) 0.06121(8) 0.0171(7) Uani 1 1 d . .
H5A H 0.7961 0.1712 0.0427 0.021 Uiso 1 1 calc R U
C19A C 0.9196(5) -0.1876(5) 0.05941(9) 0.0221(8) Uani 1 1 d . .
H25A H 0.8638 -0.2618 0.0682 0.033 Uiso 1 1 calc R U
H25B H 0.9102 -0.1053 0.0720 0.033 Uiso 1 1 calc R U
H25C H 1.0181 -0.2153 0.0587 0.033 Uiso 1 1 calc R U
C20A C 0.9304(5) -0.1516(4) -0.05068(8) 0.0179(7) Uani 1 1 d . .
C21A C 0.8543(5) -0.1928(4) -0.07600(9) 0.0206(8) Uani 1 1 d . .
H20A H 0.7633 -0.2306 -0.0737 0.025 Uiso 1 1 calc R U
C22A C 0.9128(5) -0.1780(5) -0.10469(9) 0.0265(9) Uani 1 1 d . .
H21A H 0.8615 -0.2055 -0.1221 0.032 Uiso 1 1 calc R U
C23A C 1.0465(6) -0.1232(5) -0.10803(10) 0.0288(10) Uani 1 1 d . .
H22A H 1.0853 -0.1119 -0.1277 0.035 Uiso 1 1 calc R U
C24A C 1.1223(6) -0.0853(5) -0.08275(10) 0.0269(9) Uani 1 1 d . .
H23A H 1.2143 -0.0501 -0.0851 0.032 Uiso 1 1 calc R U
C25A C 1.0652(5) -0.0983(4) -0.05360(9) 0.0214(8) Uani 1 1 d . .
H24A H 1.1171 -0.0714 -0.0362 0.026 Uiso 1 1 calc R U
C1B C 0.3823(5) 0.5609(5) 0.28168(9) 0.0233(9) Uani 1 1 d . .
C2B C 0.3676(5) 0.5690(4) 0.24711(8) 0.0195(8) Uani 1 1 d . .
H8B H 0.3012 0.6458 0.2430 0.023 Uiso 1 1 calc R U
C3B C 0.3000(5) 0.4380(4) 0.23302(8) 0.0198(8) Uani 1 1 d . .
H7B H 0.3674 0.3600 0.2342 0.024 Uiso 1 1 calc R U
C4B C 0.1725(5) 0.4065(4) 0.25199(9) 0.0191(8) Uani 1 1 d . .
C5B C 0.0453(5) 0.3406(4) 0.24647(9) 0.0235(9) Uani 1 1 d . .
C6B C 0.1619(5) 0.4534(4) 0.28108(9) 0.0183(8) Uani 1 1 d . .
C7B C 0.5019(5) 0.6051(5) 0.23100(9) 0.0214(8) Uani 1 1 d . .
C8B C 0.6265(6) 0.5326(5) 0.23590(11) 0.0301(10) Uani 1 1 d . .
H18B H 0.6317 0.4653 0.2514 0.036 Uiso 1 1 calc R U
C9B C 0.7439(6) 0.5604(6) 0.21759(12) 0.0351(11) Uani 1 1 d . .
H17B H 0.8291 0.5129 0.2212 0.042 Uiso 1 1 calc R U
C10B C 0.7365(6) 0.6550(6) 0.19470(11) 0.0341(11) Uani 1 1 d . .
H16B H 0.8162 0.6713 0.1823 0.041 Uiso 1 1 calc R U
C11B C 0.6142(6) 0.7274(5) 0.18933(10) 0.0295(10) Uani 1 1 d . .
H15B H 0.6097 0.7930 0.1734 0.035 Uiso 1 1 calc R U
C12B C 0.4978(5) 0.7024(5) 0.20765(9) 0.0255(9) Uani 1 1 d . .
H14B H 0.4141 0.7525 0.2042 0.031 Uiso 1 1 calc R U
C13B C 0.2566(5) 0.4615(4) 0.20016(8) 0.0186(8) Uani 1 1 d . .
C14B C 0.2980(5) 0.3713(4) 0.17711(9) 0.0226(9) Uani 1 1 d . .
H5B H 0.3646 0.3017 0.1814 0.027 Uiso 1 1 calc R U
C15B C 0.2422(5) 0.3827(5) 0.14797(8) 0.0239(9) Uani 1 1 d . .
H6B H 0.2689 0.3205 0.1324 0.029 Uiso 1 1 calc R U
C16B C 0.1469(5) 0.4867(4) 0.14201(8) 0.0187(8) Uani 1 1 d . .
C17B C 0.1104(5) 0.5817(5) 0.16402(8) 0.0196(8) Uani 1 1 d . .
H2B H 0.0489 0.6550 0.1592 0.024 Uiso 1 1 calc R U
C18B C 0.1646(5) 0.5685(4) 0.19311(9) 0.0197(8) Uani 1 1 d . .
H3B H 0.1391 0.6326 0.2084 0.024 Uiso 1 1 calc R U
C19B C -0.0326(5) 0.4527(4) 0.32023(8) 0.0203(9) Uani 1 1 d . .
C20B C 0.0433(6) 0.4831(5) 0.34627(9) 0.0294(10) Uani 1 1 d . .
H20B H 0.1427 0.4819 0.3460 0.035 Uiso 1 1 calc R U
C21B C -0.0284(6) 0.5156(6) 0.37285(9) 0.0331(12) Uani 1 1 d . .
H21B H 0.0233 0.5379 0.3906 0.040 Uiso 1 1 calc R U
C22B C -0.1733(6) 0.5160(5) 0.37408(10) 0.0315(11) Uani 1 1 d . .
H22B H -0.2208 0.5375 0.3924 0.038 Uiso 1 1 calc R U
C23B C -0.2465(6) 0.4845(6) 0.34808(10) 0.0328(10) Uani 1 1 d . .
H23B H -0.3459 0.4837 0.3486 0.039 Uiso 1 1 calc R U
C24B C -0.1776(6) 0.4539(5) 0.32103(10) 0.0268(10) Uani 1 1 d . .
H24B H -0.2298 0.4339 0.3032 0.032 Uiso 1 1 calc R U
C25B C -0.0021(6) 0.2647(6) 0.21853(10) 0.0335(12) Uani 1 1 d . .
H25D H -0.0990 0.2343 0.2213 0.050 Uiso 1 1 calc R U
H25E H 0.0583 0.1850 0.2153 0.050 Uiso 1 1 calc R U
H25F H 0.0035 0.3255 0.2009 0.050 Uiso 1 1 calc R U
N1A N 0.8690(4) -0.1591(4) -0.02121(7) 0.0181(7) Uani 1 1 d . .
N2A N 0.9489(4) -0.1919(4) 0.00390(7) 0.0192(7) Uani 1 1 d . .
N1B N 0.0356(4) 0.4186(4) 0.29248(7) 0.0211(7) Uani 1 1 d . .
N2B N -0.0393(4) 0.3484(4) 0.27048(8) 0.0229(8) Uani 1 1 d . .
O1A O 0.4331(3) 0.0187(3) -0.03797(6) 0.0209(6) Uani 1 1 d . .
O2A O 0.6446(3) -0.0682(3) -0.03253(6) 0.0168(6) Uani 1 1 d . .
O1B O 0.4819(4) 0.5919(4) 0.29655(7) 0.0314(8) Uani 1 1 d . .
O2B O 0.2613(4) 0.5221(3) 0.29758(6) 0.0218(6) Uani 1 1 d . .

loop_
_atom_site_aniso_label
_atom_site_aniso_U_11
_atom_site_aniso_U_22
_atom_site_aniso_U_33
_atom_site_aniso_U_23
_atom_site_aniso_U_13
_atom_site_aniso_U_12
Br1A 0.0398(3) 0.0269(2) 0.01887(17) -0.00695(14) -0.00197(18) -0.0050(2)
Br1B 0.0231(2) 0.0240(2) 0.01675(15) -0.00131(14) -0.00043(14) -0.00282(19)
C1A 0.0177(19) 0.0117(15) 0.0175(13) 0.0002(13) 0.0019(12) -0.0001(15)
C2A 0.015(2) 0.0134(16) 0.0182(14) -0.0011(12) -0.0014(13) -0.0020(14)
C3A 0.0152(19) 0.0076(15) 0.0189(14) 0.0002(11) -0.0007(13) -0.0013(13)
C4A 0.018(2) 0.0136(16) 0.0168(14) -0.0012(11) 0.0005(14) -0.0011(15)
C5A 0.020(2) 0.0144(17) 0.0160(14) -0.0005(12) -0.0032(13) -0.0010(15)
C6A 0.019(2) 0.0110(15) 0.0174(14) -0.0001(11) -0.0010(14) 0.0018(15)
C7A 0.017(2) 0.0128(16) 0.0184(15) -0.0001(12) 0.0002(13) -0.0003(14)
C8A 0.022(2) 0.0165(18) 0.0215(16) -0.0013(12) 0.0008(15) -0.0002(15)
C9A 0.013(2) 0.027(2) 0.0290(19) 0.0018(16) 0.0024(16) -0.0014(17)
C10A 0.023(2) 0.021(2) 0.0283(19) 0.0012(15) 0.0051(17) 0.0069(17)
C11A 0.026(2) 0.0147(17) 0.0258(18) -0.0010(13) 0.0021(16) 0.0047(16)
C12A 0.017(2) 0.0137(17) 0.0236(17) -0.0022(13) -0.0003(14) 0.0024(14)
C13A 0.016(2) 0.0111(15) 0.0186(15) -0.0009(12) -0.0009(13) 0.0018(14)
C14A 0.025(2) 0.0169(19) 0.0181(15) 0.0003(12) 0.0015(14) -0.0059(16)
C15A 0.029(2) 0.024(2) 0.0148(14) 0.0001(13) 0.0022(15) -0.0043(18)
C16A 0.022(2) 0.0204(19) 0.0173(15) -0.0045(13) -0.0001(14) -0.0033(16)
C17A 0.018(2) 0.0176(18) 0.0207(16) -0.0028(13) -0.0014(14) -0.0011(16)
C18A 0.016(2) 0.0160(17) 0.0191(14) -0.0034(12) 0.0012(14) -0.0017(16)
C19A 0.022(2) 0.024(2) 0.0203(16) -0.0017(14) -0.0060(15) 0.0040(17)
C20A 0.019(2) 0.0141(17) 0.0205(15) -0.0012(12) 0.0035(15) 0.0056(16)
C21A 0.021(2) 0.0181(19) 0.0221(16) -0.0024(13) -0.0003(15) 0.0051(16)
C22A 0.034(3) 0.025(2) 0.0209(16) -0.0016(15) 0.0011(17) 0.0075(19)
C23A 0.037(3) 0.025(2) 0.0242(18) 0.0029(15) 0.0082(18) 0.008(2)
C24A 0.030(3) 0.0162(19) 0.034(2) 0.0038(15) 0.0063(19) -0.0015(18)
C25A 0.022(2) 0.0154(18) 0.0264(17) -0.0020(13) 0.0013(17) 0.0002(17)
C1B 0.024(2) 0.023(2) 0.0232(17) -0.0052(15) -0.0051(16) 0.0024(18)
C2B 0.019(2) 0.0187(19) 0.0203(16) -0.0030(13) -0.0021(15) -0.0016(16)
C3B 0.026(2) 0.0156(18) 0.0182(15) -0.0006(13) -0.0036(15) 0.0023(16)
C4B 0.022(2) 0.0132(17) 0.0223(16) 0.0011(13) -0.0027(15) -0.0011(15)
C5B 0.032(3) 0.0133(18) 0.0246(17) 0.0003(13) -0.0049(17) -0.0033(18)
C6B 0.022(2) 0.0113(16) 0.0217(16) 0.0025(12) -0.0056(15) -0.0019(15)
C7B 0.018(2) 0.020(2) 0.0260(18) -0.0058(15) -0.0034(16) -0.0008(16)
C8B 0.024(3) 0.029(3) 0.037(2) -0.0040(18) -0.0037(19) 0.006(2)
C9B 0.017(2) 0.040(3) 0.049(3) -0.013(2) 0.000(2) 0.005(2)
C10B 0.023(3) 0.041(3) 0.038(2) -0.016(2) 0.008(2) -0.008(2)
C11B 0.032(3) 0.028(2) 0.029(2) -0.0040(17) 0.0052(19) -0.011(2)
C12B 0.026(3) 0.023(2) 0.0275(19) -0.0050(15) 0.0006(17) -0.0047(18)
C13B 0.019(2) 0.0186(18) 0.0181(14) -0.0013(12) 0.0013(14) -0.0029(16)
C14B 0.027(3) 0.0178(19) 0.0231(17) -0.0007(14) 0.0000(16) 0.0083(17)
C15B 0.029(3) 0.0204(19) 0.0218(16) -0.0054(13) 0.0006(18) 0.0037(18)
C16B 0.021(2) 0.0195(19) 0.0160(14) -0.0029(13) 0.0019(13) -0.0016(17)
C17B 0.019(2) 0.0195(19) 0.0209(16) -0.0027(13) -0.0009(15) 0.0017(16)
C18B 0.021(2) 0.0157(18) 0.0221(16) -0.0023(13) -0.0013(15) 0.0024(16)
C19B 0.033(3) 0.0074(15) 0.0202(16) 0.0030(12) -0.0004(16) -0.0020(16)
C20B 0.031(3) 0.036(3) 0.0209(17) 0.0028(16) -0.0038(16) -0.006(2)
C21B 0.046(3) 0.035(3) 0.0184(16) 0.0030(17) -0.0026(17) -0.012(2)
C22B 0.046(3) 0.025(2) 0.0228(17) 0.0002(16) 0.0021(18) -0.008(2)
C23B 0.033(3) 0.032(3) 0.033(2) -0.0047(18) 0.002(2) -0.005(2)
C24B 0.031(3) 0.019(2) 0.030(2) -0.0005(15) -0.0037(19) -0.0009(19)
C25B 0.041(3) 0.032(3) 0.027(2) -0.0079(18) -0.001(2) -0.012(2)
N1A 0.0180(18) 0.0157(16) 0.0205(14) -0.0008(11) 0.0009(12) 0.0030(14)
N2A 0.0191(18) 0.0198(16) 0.0187(13) 0.0008(11) -0.0032(13) 0.0011(14)
N1B 0.025(2) 0.0202(17) 0.0180(14) -0.0002(12) -0.0020(13) -0.0024(14)
N2B 0.032(2) 0.0135(16) 0.0234(15) -0.0011(12) -0.0039(14) -0.0074(15)
O1A 0.0203(15) 0.0207(14) 0.0217(12) 0.0010(10) -0.0044(11) 0.0006(13)
O2A 0.0169(16) 0.0161(13) 0.0172(11) -0.0013(9) -0.0019(10) 0.0017(11)
O1B 0.029(2) 0.041(2) 0.0247(14) -0.0073(13) -0.0070(13) -0.0041(16)
O2B 0.0248(17) 0.0202(14) 0.0203(11) -0.0017(10) -0.0039(11) -0.0019(13)

loop_
_atom_type_symbol
_atom_type_description
_atom_type_scat_dispersion_real
_atom_type_scat_dispersion_imag
_atom_type_scat_source
C C 0.0033 0.0016 'International Tables Vol C Tables 4.2.6.8 and 6.1.1.4'
H H 0.0000 0.0000 'International Tables Vol C Tables 4.2.6.8 and 6.1.1.4'
N N 0.0061 0.0033 'International Tables Vol C Tables 4.2.6.8 and 6.1.1.4'
O O 0.0106 0.0060 'International Tables Vol C Tables 4.2.6.8 and 6.1.1.4'
Br Br -0.2901 2.4595 'International Tables Vol C Tables 4.2.6.8 and 6.1.1.4'

loop_
_geom_angle_atom_site_label_1
_geom_angle_atom_site_label_2
_geom_angle_atom_site_label_3
_geom_angle
O1A C1A O2A 116.8(3)
O1A C1A C2A 126.4(4)
O2A C1A C2A 116.5(3)
C7A C2A C1A 112.5(3)
C7A C2A C3A 111.1(3)
C1A C2A C3A 115.3(3)
C4A C3A C13A 114.1(3)
C4A C3A C2A 106.8(3)
C13A C3A C2A 108.6(3)
C6A C4A C5A 104.1(4)
C6A C4A C3A 119.7(4)
C5A C4A C3A 136.1(3)
N2A C5A C4A 111.7(3)
N2A C5A C19A 119.8(4)
C4A C5A C19A 128.5(4)
C4A C6A O2A 129.3(4)
C4A C6A N1A 109.6(4)
O2A C6A N1A 121.1(3)
C12A C7A C8A 119.0(4)
C12A C7A C2A 119.2(4)
C8A C7A C2A 121.5(3)
C9A C8A C7A 120.5(4)
C8A C9A C10A 119.5(4)
C11A C10A C9A 120.3(4)
C10A C11A C12A 119.5(4)
C7A C12A C11A 121.2(4)
C14A C13A C18A 118.4(3)
C14A C13A C3A 120.6(4)
C18A C13A C3A 120.9(3)
C13A C14A C15A 121.6(4)
C16A C15A C14A 118.8(4)
C17A C16A C15A 121.0(4)
C17A C16A Br1A 119.7(3)
C15A C16A Br1A 119.3(3)
C16A C17A C18A 119.1(4)
C13A C18A C17A 121.1(4)
C21A C20A C25A 121.2(4)
C21A C20A N1A 119.9(4)
C25A C20A N1A 118.9(4)
C22A C21A C20A 119.2(4)
C21A C22A C23A 120.4(4)
C24A C23A C22A 120.0(4)
C23A C24A C25A 120.7(5)
C20A C25A C24A 118.6(4)
O1B C1B O2B 116.9(4)
O1B C1B C2B 127.2(5)
O2B C1B C2B 115.7(4)
C7B C2B C1B 113.7(4)
C7B C2B C3B 110.9(3)
C1B C2B C3B 113.0(4)
C4B C3B C13B 109.7(4)
C4B C3B C2B 106.4(3)
C13B C3B C2B 111.5(3)
C6B C4B C5B 104.7(4)
C6B C4B C3B 120.7(4)
C5B C4B C3B 134.5(4)
N2B C5B C4B 111.4(4)
N2B C5B C25B 119.5(4)
C4B C5B C25B 129.1(4)
N1B C6B C4B 109.3(4)
N1B C6B O2B 123.1(4)
C4B C6B O2B 127.6(4)
C12B C7B C8B 118.7(4)
C12B C7B C2B 118.7(4)
C8B C7B C2B 122.2(4)
C7B C8B C9B 119.4(5)
C10B C9B C8B 120.7(5)
C9B C10B C11B 120.9(5)
C10B C11B C12B 119.0(5)
C11B C12B C7B 121.3(5)
C18B C13B C14B 119.1(4)
C18B C13B C3B 119.6(3)
C14B C13B C3B 121.1(4)
C15B C14B C13B 120.5(4)
C16B C15B C14B 118.9(4)
C17B C16B C15B 121.5(3)
C17B C16B Br1B 118.2(3)
C15B C16B Br1B 120.3(3)
C16B C17B C18B 119.3(4)
C17B C18B C13B 120.6(4)
C24B C19B C20B 120.0(4)
C24B C19B N1B 118.8(4)
C20B C19B N1B 121.2(4)
C19B C20B C21B 119.0(5)
C22B C21B C20B 121.7(4)
C23B C22B C21B 118.4(5)
C22B C23B C24B 121.2(5)
C19B C24B C23B 119.8(4)
C6A N1A N2A 109.5(3)
C6A N1A C20A 127.6(3)
N2A N1A C20A 120.8(4)
C5A N2A N1A 105.0(3)
C6B N1B N2B 109.1(3)
C6B N1B C19B 132.0(4)
N2B N1B C19B 118.5(4)
C5B N2B N1B 105.6(4)
C6A O2A C1A 116.3(3)
C6B O2B C1B 116.0(3)

loop_
_geom_bond_atom_site_label_1
_geom_bond_atom_site_label_2
_geom_bond_distance
Br1A C16A 1.900(4)
Br1B C16B 1.895(4)
C1A O1A 1.196(5)
C1A O2A 1.390(5)
C1A C2A 1.527(5)
C2A C7A 1.513(6)
C2A C3A 1.568(5)
C3A C4A 1.506(6)
C3A C13A 1.530(5)
C4A C6A 1.362(5)
C4A C5A 1.412(6)
C5A N2A 1.348(5)
C5A C19A 1.493(5)
C6A O2A 1.364(5)
C6A N1A 1.364(6)
C7A C12A 1.391(5)
C7A C8A 1.397(6)
C8A C9A 1.393(6)
C9A C10A 1.411(6)
C10A C11A 1.378(7)
C11A C12A 1.396(6)
C13A C14A 1.386(5)
C13A C18A 1.392(6)
C14A C15A 1.393(5)
C15A C16A 1.388(6)
C16A C17A 1.386(5)
C17A C18A 1.396(5)
C20A C21A 1.390(6)
C20A C25A 1.396(7)
C20A N1A 1.425(5)
C21A C22A 1.389(6)
C22A C23A 1.393(8)
C23A C24A 1.379(7)
C24A C25A 1.400(6)
C1B O1B 1.195(6)
C1B O2B 1.404(6)
C1B C2B 1.530(5)
C2B C7B 1.509(6)
C2B C3B 1.562(6)
C3B C4B 1.509(6)
C3B C13B 1.522(5)
C4B C6B 1.364(5)
C4B C5B 1.397(6)
C5B N2B 1.334(6)
C5B C25B 1.506(6)
C6B N1B 1.351(6)
C6B O2B 1.371(5)
C7B C12B 1.401(6)
C7B C8B 1.403(7)
C8B C9B 1.408(8)
C9B C10B 1.370(8)
C10B C11B 1.386(8)
C11B C12B 1.396(7)
C13B C18B 1.401(6)
C13B C14B 1.401(5)
C14B C15B 1.394(6)
C15B C16B 1.390(6)
C16B C17B 1.386(5)
C17B C18B 1.387(5)
C19B C24B 1.387(7)
C19B C20B 1.389(6)
C19B N1B 1.424(5)
C20B C21B 1.393(6)
C21B C22B 1.386(8)
C22B C23B 1.377(7)
C23B C24B 1.393(7)
N1A N2A 1.381(5)
N1B N2B 1.386(5)

loop_
_geom_torsion_atom_site_label_1
_geom_torsion_atom_site_label_2
_geom_torsion_atom_site_label_3
_geom_torsion_atom_site_label_4
_geom_torsion
O1A C1A C2A C7A 14.7(6)
O2A C1A C2A C7A -171.7(3)
O1A C1A C2A C3A 143.5(4)
O2A C1A C2A C3A -42.9(5)
C7A C2A C3A C4A 173.0(3)
C1A C2A C3A C4A 43.6(4)
C7A C2A C3A C13A -63.6(4)
C1A C2A C3A C13A 167.0(3)
C13A C3A C4A C6A -141.7(4)
C2A C3A C4A C6A -21.8(5)
C13A C3A C4A C5A 36.0(6)
C2A C3A C4A C5A 155.9(4)
C6A C4A C5A N2A 2.2(5)
C3A C4A C5A N2A -175.8(4)
C6A C4A C5A C19A -175.8(4)
C3A C4A C5A C19A 6.2(8)
C5A C4A C6A O2A 176.8(4)
C3A C4A C6A O2A -4.8(6)
C5A C4A C6A N1A -1.6(4)
C3A C4A C6A N1A 176.7(3)
C1A C2A C7A C12A -135.9(4)
C3A C2A C7A C12A 93.2(4)
C1A C2A C7A C8A 49.8(5)
C3A C2A C7A C8A -81.1(4)
C12A C7A C8A C9A 0.9(6)
C2A C7A C8A C9A 175.2(4)
C7A C8A C9A C10A -1.9(6)
C8A C9A C10A C11A 1.2(7)
C9A C10A C11A C12A 0.4(6)
C8A C7A C12A C11A 0.7(6)
C2A C7A C12A C11A -173.7(4)
C10A C11A C12A C7A -1.4(6)
C4A C3A C13A C14A -127.1(4)
C2A C3A C13A C14A 114.0(4)
C4A C3A C13A C18A 55.8(5)
C2A C3A C13A C18A -63.0(5)
C18A C13A C14A C15A 1.2(6)
C3A C13A C14A C15A -176.0(4)
C13A C14A C15A C16A 0.9(7)
C14A C15A C16A C17A -1.9(7)
C14A C15A C16A Br1A 178.1(3)
C15A C16A C17A C18A 0.8(7)
Br1A C16A C17A C18A -179.2(3)
C14A C13A C18A C17A -2.3(6)
C3A C13A C18A C17A 174.9(4)
C16A C17A C18A C13A 1.3(6)
C25A C20A C21A C22A -1.2(6)
N1A C20A C21A C22A 176.6(4)
C20A C21A C22A C23A 0.3(7)
C21A C22A C23A C24A 1.1(7)
C22A C23A C24A C25A -1.5(7)
C21A C20A C25A C24A 0.8(6)
N1A C20A C25A C24A -177.1(4)
C23A C24A C25A C20A 0.6(7)
O1B C1B C2B C7B 7.6(7)
O2B C1B C2B C7B -177.5(4)
O1B C1B C2B C3B 135.1(5)
O2B C1B C2B C3B -49.9(5)
C7B C2B C3B C4B 176.5(3)
C1B C2B C3B C4B 47.5(5)
C7B C2B C3B C13B -64.0(5)
C1B C2B C3B C13B 167.0(4)
C13B C3B C4B C6B -143.4(4)
C2B C3B C4B C6B -22.6(5)
C13B C3B C4B C5B 32.1(6)
C2B C3B C4B C5B 152.9(5)
C6B C4B C5B N2B 1.0(5)
C3B C4B C5B N2B -175.0(4)
C6B C4B C5B C25B -177.8(5)
C3B C4B C5B C25B 6.3(8)
C5B C4B C6B N1B -0.2(5)
C3B C4B C6B N1B 176.4(4)
C5B C4B C6B O2B 178.1(4)
C3B C4B C6B O2B -5.3(7)
C1B C2B C7B C12B -135.7(4)
C3B C2B C7B C12B 95.7(5)
C1B C2B C7B C8B 52.6(6)
C3B C2B C7B C8B -76.0(5)
C12B C7B C8B C9B 0.7(7)
C2B C7B C8B C9B 172.4(4)
C7B C8B C9B C10B -1.5(8)
C8B C9B C10B C11B 1.1(8)
C9B C10B C11B C12B 0.0(7)
C10B C11B C12B C7B -0.7(7)
C8B C7B C12B C11B 0.3(6)
C2B C7B C12B C11B -171.7(4)
C4B C3B C13B C18B 60.9(5)
C2B C3B C13B C18B -56.7(6)
C4B C3B C13B C14B -113.9(5)
C2B C3B C13B C14B 128.5(5)
C18B C13B C14B C15B -3.7(7)
C3B C13B C14B C15B 171.1(4)
C13B C14B C15B C16B 1.2(7)
C14B C15B C16B C17B 2.4(7)
C14B C15B C16B Br1B -177.9(4)
C15B C16B C17B C18B -3.4(7)
Br1B C16B C17B C18B 176.9(3)
C16B C17B C18B C13B 0.8(7)
C14B C13B C18B C17B 2.7(7)
C3B C13B C18B C17B -172.1(4)
C24B C19B C20B C21B -0.5(7)
N1B C19B C20B C21B -179.9(4)
C19B C20B C21B C22B 1.1(8)
C20B C21B C22B C23B -0.6(8)
C21B C22B C23B C24B -0.5(8)
C20B C19B C24B C23B -0.6(7)
N1B C19B C24B C23B 178.8(4)
C22B C23B C24B C19B 1.1(8)
C4A C6A N1A N2A 0.6(5)
O2A C6A N1A N2A -178.0(3)
C4A C6A N1A C20A -163.0(4)
O2A C6A N1A C20A 18.4(6)
C21A C20A N1A C6A -53.2(6)
C25A C20A N1A C6A 124.7(5)
C21A C20A N1A N2A 144.8(4)
C25A C20A N1A N2A -37.3(5)
C4A C5A N2A N1A -1.8(4)
C19A C5A N2A N1A 176.4(4)
C6A N1A N2A C5A 0.7(4)
C20A N1A N2A C5A 165.7(4)
C4B C6B N1B N2B -0.5(5)
O2B C6B N1B N2B -178.9(4)
C4B C6B N1B C19B -173.3(4)
O2B C6B N1B C19B 8.3(7)
C24B C19B N1B C6B 152.6(5)
C20B C19B N1B C6B -27.9(7)
C24B C19B N1B N2B -19.7(6)
C20B C19B N1B N2B 159.8(4)
C4B C5B N2B N1B -1.3(5)
C25B C5B N2B N1B 177.6(4)
C6B N1B N2B C5B 1.1(5)
C19B N1B N2B C5B 175.0(4)
C4A C6A O2A C1A 9.6(6)
N1A C6A O2A C1A -172.2(3)
O1A C1A O2A C6A -170.7(3)
C2A C1A O2A C6A 15.1(5)
N1B C6B O2B C1B -174.8(4)
C4B C6B O2B C1B 7.1(6)
O1B C1B O2B C6B -163.5(4)
C2B C1B O2B C6B 21.1(5)
